data_8102999
loop_
_publ_author_name
'Prashanth W. Menezes'
'Stefan Hoffmann'
'Yurii Prots'
'R\"udiger Kniep'

_publ_section_title
;
 Crystal structure of barium iron(II) (monophosphate-
 hydrogenmonoborate-monophosphate), BaFe[BP2O8(OH)]
;
_journal_issue 4
_journal_name_full 'Zeitschrift f\"ur Kristallographie - New Crystal Structures'
_journal_page_first 337
_journal_volume 223
_journal_year 2008
_chemical_formula_moiety 'H1 B1 Ba1 Fe1 O1 P1'
_chemical_formula_sum 'B Ba Fe H O9 P2'
_chemical_formula_weight 410.95
_space_group_IT_number 2
_symmetry_cell_setting triclinic
_symmetry_space_group_name_Hall '-P 1'
_symmetry_space_group_name_H-M 'P -1'
_audit_creation_date 2008-07-08T18:49:58-00:00
_audit_creation_method 'WinGX routine CIF_UPDATE'
_cell_angle_alpha 89.047(15)
_cell_angle_beta 79.211(12)
_cell_angle_gamma 87.446(14)
_cell_formula_units_Z 2
_cell_length_a 5.3393(4)
_cell_length_b 8.0179(9)
_cell_length_c 8.3443(10)
_cell_measurement_reflns_used 2842
_cell_measurement_temperature 293(2)
_cell_measurement_theta_max 32.8553
_cell_measurement_theta_min 2.4845
_cell_volume 350.54(6)
_computing_cell_refinement 'CrystalClear (Rigaku/MSC Inc., 2005)'
_computing_data_collection 'CrystalClear (Rigaku/MSC Inc., 2005)'
_computing_data_reduction 'CrystalClear (Rigaku/MSC Inc., 2005)'
_computing_molecular_graphics 'DIAMOND VERSION 3.1 E (2007)'
_computing_structure_refinement 'SHELXL-97 (Sheldrick, 1997)'
_computing_structure_solution 'SHELXS-97 (Sheldrick, 1997)'
_diffrn_ambient_temperature 293(2)
_diffrn_detector_area_resol_mean 14.6306
_diffrn_measured_fraction_theta_full 0.846
_diffrn_measured_fraction_theta_max 0.846
_diffrn_measurement_details
;
        scan:
        Number of images: 450
                   Slice: -180.0000 - 180.0000
             Image width: 0.8000
                Exp time: 5.0000
           Rotation axis: Phi
                   Omega: 0.0000
                     Chi: 0.0000
                     Phi: 0.0000
                     XTD: 42.0300
                  2theta: -25.0000
        scan:
        Number of images: 70
                   Slice: -38.0000 - 18.0000
             Image width: 0.8000
                Exp time: 5.0000
           Rotation axis: Omega
                   Omega: 0.0000
                     Chi: -90.0000
                     Phi: -5.0000
                     XTD: 42.0300
                  2theta: -25.0000
        scan:
        Number of images: 70
                   Slice: -38.0000 - 18.0000
             Image width: 0.8000
                Exp time: 5.0000
           Rotation axis: Omega
                   Omega: 0.0000
                     Chi: -90.0000
                     Phi: 25.0000
                     XTD: 42.0300
                  2theta: -25.0000
        scan:
        Number of images: 70
                   Slice: -38.0000 - 18.0000
             Image width: 0.8000
                Exp time: 5.0000
           Rotation axis: Omega
                   Omega: 0.0000
                     Chi: -90.0000
                     Phi: 55.0000
                     XTD: 42.0300
                  2theta: -25.0000
;
_diffrn_measurement_device 'Rigaku AFC7'
_diffrn_measurement_method '\f, \w'
_diffrn_radiation_detector 'Mercury CCD'
_diffrn_radiation_monochromator 'Graphite Monochromator'
_diffrn_radiation_source 'Sealed Tube'
_diffrn_radiation_type MoK\a
_diffrn_radiation_wavelength 0.71073
_diffrn_reflns_av_R_equivalents 0.0221
_diffrn_reflns_limit_h_max 8
_diffrn_reflns_limit_h_min -8
_diffrn_reflns_limit_k_max 12
_diffrn_reflns_limit_k_min -12
_diffrn_reflns_limit_l_max 12
_diffrn_reflns_limit_l_min -12
_diffrn_reflns_number 6869
_diffrn_reflns_reduction_process 'Lp corrections applied'
_diffrn_reflns_theta_full 33.09
_diffrn_reflns_theta_max 33.09
_diffrn_reflns_theta_min 2.48
_diffrn_source_current 32
_diffrn_source_power 1.6
_diffrn_source_voltage 50
_exptl_absorpt_coefficient_mu 8.136
_exptl_absorpt_correction_T_max 1
_exptl_absorpt_correction_T_min 0.5038
_exptl_absorpt_correction_type multi-scan
_exptl_crystal_colour Colorless
_exptl_crystal_density_diffrn 3.893
_exptl_crystal_density_method 'not measured'
_exptl_crystal_description Block
_exptl_crystal_F_000 380
_exptl_crystal_size_max 0.2
_exptl_crystal_size_mid 0.2
_exptl_crystal_size_min 0.2
_refine_diff_density_max 2.537
_refine_diff_density_min -2.772
_refine_ls_extinction_coef 0.0039(14)
_refine_ls_extinction_expression Fc^*^=kFc[1+0.001xFc^2^\l^3^/sin(2\q)]^-1/4^
_refine_ls_extinction_method SHELXL
_refine_ls_goodness_of_fit_ref 1.129
_refine_ls_hydrogen_treatment mixed
_refine_ls_matrix_type full
_refine_ls_number_parameters 128
_refine_ls_number_reflns 2252
_refine_ls_number_restraints 0
_refine_ls_restrained_S_all 1.129
_refine_ls_R_factor_gt 0.0346
_refine_ls_shift/su_max 0.001
_refine_ls_structure_factor_coef Fsqd
_refine_ls_weighting_details 'calc w=1/[\s^2^(Fo^2^)+(0.0526P)^2^+1.0782P] where P=(Fo^2^+2Fc^2^)/3'
_refine_ls_weighting_scheme calc
_refine_ls_wR_factor_ref 0.0866
_reflns_number_gt 2119
_reflns_number_total 2252
_reflns_threshold_expression >2sigma(I)
_cod_data_source_file 409965.cff
_cod_data_source_block pm_1405c_voll
_cod_depositor_comments
;
The following automatic conversions were performed:
'_exptl_absorpt_correction_type' value 'Multi-scan' changed to
'multi-scan' according to
'/home/saulius/struct/CIF-dictionaries/cif_core.dic' dictionary named
'cif_core.dic' version 2.4.1 from 2010-06-29.

Automatic conversion script
Id: cif_fix_enum 1555 2011-01-17 13:19:09Z saulius 
;
_cod_original_sg_symbol_H-M P-1
_cod_original_formula_sum 'H B Ba Fe O9 P2'
_cod_database_code 8102999

loop_
_symmetry_equiv_pos_as_xyz
'x, y, z'
'-x, -y, -z'

loop_
_atom_site_label
_atom_site_type_symbol
_atom_site_fract_x
_atom_site_fract_y
_atom_site_fract_z
_atom_site_U_iso_or_equiv
_atom_site_adp_type
_atom_site_occupancy
_atom_site_calc_flag
_atom_site_refinement_flags
_atom_site_disorder_group
_atom_site_disorder_assembly
Ba1 Ba 0.72246(4) 0.31045(3) 0.11564(3) 0.01041(10) Uani 1 d . . .
Fe1 Fe 0.27160(10) 0.20001(7) 0.80207(7) 0.00800(13) Uani 1 d . . .
P1 P 0.19992(17) 0.56673(11) 0.30179(12) 0.00663(17) Uani 1 d . . .
P2 P 0.22236(17) 0.06028(11) 0.18353(13) 0.00654(17) Uani 1 d . . .
B1 B 0.1100(8) 0.2542(5) 0.4524(5) 0.0086(7) Uani 1 d . . .
O1 O 0.4467(5) 0.6191(3) 0.1941(4) 0.0098(5) Uani 1 d . . .
O2 O 0.0175(5) 0.4310(3) 0.7931(4) 0.0103(5) Uani 1 d . . .
O3 O 0.1343(5) 0.6750(3) 0.4568(4) 0.0106(5) Uani 1 d . . .
O4 O 0.2657(5) 0.3860(3) 0.3598(4) 0.0115(5) Uani 1 d . . .
O5 O 0.0911(5) 0.9110(3) 0.1347(4) 0.0106(5) Uani 1 d . . .
O6 O 0.4838(5) 0.0200(3) 0.2261(4) 0.0120(5) Uani 1 d . . .
O7 O 0.2456(6) 0.2023(3) 0.0560(4) 0.0110(5) Uani 1 d . . .
O8 O 0.0333(5) 0.1370(3) 0.3373(4) 0.0093(5) Uani 1 d . . .
O9 O 0.2648(6) 0.1702(4) 0.5562(4) 0.0126(5) Uani 1 d . . .

loop_
_atom_site_aniso_label
_atom_site_aniso_U_11
_atom_site_aniso_U_22
_atom_site_aniso_U_33
_atom_site_aniso_U_23
_atom_site_aniso_U_13
_atom_site_aniso_U_12
Ba1 0.00910(13) 0.00872(13) 0.01258(16) -0.00158(8) 0.00054(8) -0.00179(7)
Fe1 0.0085(2) 0.0075(2) 0.0076(3) 0.00041(18) -0.00001(18) -0.00195(17)
P1 0.0066(4) 0.0052(4) 0.0070(4) -0.0008(3) 0.0019(3) -0.0019(3)
P2 0.0070(4) 0.0051(4) 0.0070(4) -0.0002(3) 0.0005(3) -0.0020(3)
B1 0.0109(16) 0.0056(14) 0.0080(19) -0.0009(13) 0.0015(14) -0.0013(12)
O1 0.0066(10) 0.0083(11) 0.0128(14) 0.0014(10) 0.0026(9) -0.0019(8)
O2 0.0083(11) 0.0095(11) 0.0133(14) -0.0017(10) -0.0020(10) -0.0021(9)
O3 0.0108(12) 0.0100(11) 0.0100(14) -0.0041(10) 0.0009(10) -0.0008(9)
O4 0.0100(12) 0.0082(11) 0.0146(14) 0.0017(10) 0.0023(10) -0.0027(9)
O5 0.0115(12) 0.0089(11) 0.0107(14) -0.0015(10) 0.0007(10) -0.0037(9)
O6 0.0097(11) 0.0089(11) 0.0177(15) -0.0010(10) -0.0030(10) -0.0014(9)
O7 0.0154(13) 0.0075(11) 0.0098(14) 0.0028(10) -0.0010(10) -0.0047(9)
O8 0.0096(11) 0.0089(11) 0.0085(13) -0.0029(9) 0.0012(9) -0.0018(9)
O9 0.0154(13) 0.0128(12) 0.0090(14) 0.0017(10) -0.0014(10) 0.0022(10)

loop_
_atom_type_symbol
_atom_type_description
_atom_type_scat_dispersion_real
_atom_type_scat_dispersion_imag
_atom_type_scat_source
H H 0 0 'International Tables Vol C Tables 4.2.6.8 and 6.1.1.4'
B B 0.0013 0.0007 'International Tables Vol C Tables 4.2.6.8 and 6.1.1.4'
Ba Ba -0.3244 2.2819 'International Tables Vol C Tables 4.2.6.8 and 6.1.1.4'
Fe Fe 0.3463 0.8444 'International Tables Vol C Tables 4.2.6.8 and 6.1.1.4'
O O 0.0106 0.006 'International Tables Vol C Tables 4.2.6.8 and 6.1.1.4'
P P 0.1023 0.0942 'International Tables Vol C Tables 4.2.6.8 and 6.1.1.4'

loop_
_geom_angle_atom_site_label_1
_geom_angle_atom_site_label_2
_geom_angle_atom_site_label_3
_geom_angle
_geom_angle_site_symmetry_1
_geom_angle_site_symmetry_3
_geom_angle_publ_flag
O2 Ba1 O6 143.53(9) 2_666 . ?
O2 Ba1 O5 125.41(9) 2_666 2_665 ?
O6 Ba1 O5 77.48(9) . 2_665 ?
O2 Ba1 O7 74.00(8) 2_666 1_655 ?
O6 Ba1 O7 101.99(8) . 1_655 ?
O5 Ba1 O7 59.86(8) 2_665 1_655 ?
O2 Ba1 O1 62.36(8) 2_666 . ?
O6 Ba1 O1 117.79(8) . . ?
O5 Ba1 O1 144.34(9) 2_665 . ?
O7 Ba1 O1 135.54(8) 1_655 . ?
O2 Ba1 O7 146.36(8) 2_666 . ?
O6 Ba1 O7 52.57(8) . . ?
O5 Ba1 O7 81.62(8) 2_665 . ?
O7 Ba1 O7 139.00(11) 1_655 . ?
O1 Ba1 O7 84.01(8) . . ?
O2 Ba1 O4 93.62(8) 2_666 . ?
O6 Ba1 O4 69.57(8) . . ?
O5 Ba1 O4 140.96(8) 2_665 . ?
O7 Ba1 O4 146.58(9) 1_655 . ?
O1 Ba1 O4 49.89(8) . . ?
O7 Ba1 O4 61.98(9) . . ?
O2 Ba1 O1 111.79(8) 2_666 2_665 ?
O6 Ba1 O1 103.68(8) . 2_665 ?
O5 Ba1 O1 64.34(8) 2_665 2_665 ?
O7 Ba1 O1 110.05(8) 1_655 2_665 ?
O1 Ba1 O1 80.34(9) . 2_665 ?
O7 Ba1 O1 58.21(8) . 2_665 ?
O4 Ba1 O1 103.37(8) . 2_665 ?
O2 Ba1 O8 78.33(8) 2_666 1_655 ?
O6 Ba1 O8 72.51(8) . 1_655 ?
O5 Ba1 O8 91.69(8) 2_665 1_655 ?
O7 Ba1 O8 49.91(8) 1_655 1_655 ?
O1 Ba1 O8 123.05(8) . 1_655 ?
O7 Ba1 O8 124.90(8) . 1_655 ?
O4 Ba1 O8 97.67(8) . 1_655 ?
O1 Ba1 O8 155.77(8) 2_665 1_655 ?
O2 Ba1 O2 77.51(9) 2_666 1_654 ?
O6 Ba1 O2 135.17(8) . 1_654 ?
O5 Ba1 O2 58.96(8) 2_665 1_654 ?
O7 Ba1 O2 66.40(8) 1_655 1_654 ?
O1 Ba1 O2 94.98(8) . 1_654 ?
O7 Ba1 O2 106.93(8) . 1_654 ?
O4 Ba1 O2 142.23(8) . 1_654 ?
O1 Ba1 O2 49.87(7) 2_665 1_654 ?
O8 Ba1 O2 115.78(8) 1_655 1_654 ?
O2 Ba1 P2 150.61(7) 2_666 . ?
O6 Ba1 P2 26.50(6) . . ?
O5 Ba1 P2 83.57(6) 2_665 . ?
O7 Ba1 P2 125.75(6) 1_655 . ?
O1 Ba1 P2 97.83(6) . . ?
O7 Ba1 P2 27.05(6) . . ?
O4 Ba1 P2 57.67(6) . . ?
O1 Ba1 P2 83.52(6) 2_665 . ?
O8 Ba1 P2 97.98(6) 1_655 . ?
O2 Ba1 P2 128.36(6) 1_654 . ?
O2 Ba1 P2 86.16(6) 2_666 1_655 ?
O6 Ba1 P2 78.31(6) . 1_655 ?
O5 Ba1 P2 65.86(6) 2_665 1_655 ?
O7 Ba1 P2 26.73(6) 1_655 1_655 ?
O1 Ba1 P2 145.17(6) . 1_655 ?
O7 Ba1 P2 126.17(6) . 1_655 ?
O4 Ba1 P2 124.32(6) . 1_655 ?
O1 Ba1 P2 128.22(6) 2_665 1_655 ?
O8 Ba1 P2 27.94(6) 1_655 1_655 ?
O2 Ba1 P2 92.03(6) 1_654 1_655 ?
P2 Ba1 P2 104.28(3) . 1_655 ?
O9 Fe1 O7 172.13(12) . 1_556 ?
O9 Fe1 O6 84.73(12) . 2_656 ?
O7 Fe1 O6 93.05(12) 1_556 2_656 ?
O9 Fe1 O5 90.12(12) . 2_566 ?
O7 Fe1 O5 82.81(12) 1_556 2_566 ?
O6 Fe1 O5 99.83(11) 2_656 2_566 ?
O9 Fe1 O1 104.49(12) . 2_666 ?
O7 Fe1 O1 83.30(11) 1_556 2_666 ?
O6 Fe1 O1 98.81(11) 2_656 2_666 ?
O5 Fe1 O1 157.26(11) 2_566 2_666 ?
O9 Fe1 O2 87.18(11) . . ?
O7 Fe1 O2 95.10(11) 1_556 . ?
O6 Fe1 O2 171.85(12) 2_656 . ?
O5 Fe1 O2 81.14(10) 2_566 . ?
O1 Fe1 O2 82.26(10) 2_666 . ?
O9 Fe1 Ba1 125.45(8) . 1_456 ?
O7 Fe1 Ba1 51.34(8) 1_556 1_456 ?
O6 Fe1 Ba1 130.45(9) 2_656 1_456 ?
O5 Fe1 Ba1 49.57(8) 2_566 1_456 ?
O1 Fe1 Ba1 107.90(8) 2_666 1_456 ?
O2 Fe1 Ba1 56.00(8) . 1_456 ?
O1 P1 O2 111.22(17) . 2_566 ?
O1 P1 O3 110.95(16) . . ?
O2 P1 O3 112.14(16) 2_566 . ?
O1 P1 O4 103.93(15) . . ?
O2 P1 O4 111.68(16) 2_566 . ?
O3 P1 O4 106.54(17) . . ?
O1 P1 Ba1 51.83(11) . . ?
O2 P1 Ba1 111.79(12) 2_566 . ?
O3 P1 Ba1 136.07(11) . . ?
O4 P1 Ba1 54.96(11) . . ?
O1 P1 Ba1 53.93(12) . 2_665 ?
O2 P1 Ba1 57.31(12) 2_566 2_665 ?
O3 P1 Ba1 129.46(12) . 2_665 ?
O4 P1 Ba1 123.55(12) . 2_665 ?
Ba1 P1 Ba1 77.17(2) . 2_665 ?
O5 P2 O6 114.59(16) 1_545 . ?
O5 P2 O7 113.15(17) 1_545 . ?
O6 P2 O7 108.96(17) . . ?
O5 P2 O8 105.38(16) 1_545 . ?
O6 P2 O8 110.13(17) . . ?
O7 P2 O8 104.04(16) . . ?
O5 P2 Ba1 149.23(12) 1_545 . ?
O6 P2 Ba1 54.11(11) . . ?
O7 P2 Ba1 57.65(11) . . ?
O8 P2 Ba1 105.38(11) . . ?
O5 P2 Ba1 89.37(11) 1_545 1_455 ?
O6 P2 Ba1 155.97(12) . 1_455 ?
O7 P2 Ba1 56.21(11) . 1_455 ?
O8 P2 Ba1 61.92(11) . 1_455 ?
Ba1 P2 Ba1 104.28(3) . 1_455 ?
O9 B1 O3 113.2(3) . 2_566 ?
O9 B1 O8 111.4(3) . . ?
O3 B1 O8 104.0(3) 2_566 . ?
O9 B1 O4 107.3(3) . . ?
O3 B1 O4 111.3(3) 2_566 . ?
O8 B1 O4 109.7(3) . . ?
P1 O1 Fe1 137.74(18) . 2_666 ?
P1 O1 Ba1 103.31(13) . . ?
Fe1 O1 Ba1 105.82(10) 2_666 . ?
P1 O1 Ba1 101.29(14) . 2_665 ?
Fe1 O1 Ba1 103.23(11) 2_666 2_665 ?
Ba1 O1 Ba1 99.66(9) . 2_665 ?
P1 O2 Fe1 120.94(16) 2_566 . ?
P1 O2 Ba1 130.00(15) 2_566 2_666 ?
Fe1 O2 Ba1 105.92(10) . 2_666 ?
P1 O2 Ba1 97.61(13) 2_566 1_456 ?
Fe1 O2 Ba1 85.76(9) . 1_456 ?
Ba1 O2 Ba1 102.49(9) 2_666 1_456 ?
B1 O3 P1 132.1(3) 2_566 . ?
B1 O4 P1 133.3(2) . . ?
B1 O4 Ba1 122.8(2) . . ?
P1 O4 Ba1 98.98(14) . . ?
P2 O5 Fe1 138.21(18) 1_565 2_566 ?
P2 O5 Ba1 127.15(15) 1_565 2_665 ?
Fe1 O5 Ba1 94.48(10) 2_566 2_665 ?
P2 O6 Fe1 132.44(17) . 2_656 ?
P2 O6 Ba1 99.39(14) . . ?
Fe1 O6 Ba1 114.54(12) 2_656 . ?
P2 O7 Fe1 131.56(17) . 1_554 ?
P2 O7 Ba1 97.06(14) . 1_455 ?
Fe1 O7 Ba1 93.46(10) 1_554 1_455 ?
P2 O7 Ba1 95.31(13) . . ?
Fe1 O7 Ba1 106.87(11) 1_554 . ?
Ba1 O7 Ba1 139.00(11) 1_455 . ?
B1 O8 P2 123.9(2) . . ?
B1 O8 Ba1 111.7(2) . 1_455 ?
P2 O8 Ba1 90.13(13) . 1_455 ?
B1 O9 Fe1 130.7(2) . . ?

loop_
_geom_bond_atom_site_label_1
_geom_bond_atom_site_label_2
_geom_bond_distance
_geom_bond_site_symmetry_2
_geom_bond_publ_flag
Ba1 O2 2.741(3) 2_666 ?
Ba1 O6 2.766(3) . ?
Ba1 O5 2.774(3) 2_665 ?
Ba1 O7 2.842(3) 1_655 ?
Ba1 O1 2.844(3) . ?
Ba1 O7 2.858(3) . ?
Ba1 O4 2.918(3) . ?
Ba1 O1 2.932(3) 2_665 ?
Ba1 O8 2.995(3) 1_655 ?
Ba1 O2 3.020(3) 1_654 ?
Ba1 P2 3.3686(10) . ?
Ba1 P2 3.3940(10) 1_655 ?
Fe1 O9 2.077(3) . ?
Fe1 O7 2.098(3) 1_556 ?
Fe1 O6 2.137(3) 2_656 ?
Fe1 O5 2.140(3) 2_566 ?
Fe1 O1 2.140(3) 2_666 ?
Fe1 O2 2.255(3) . ?
Fe1 Ba1 3.6332(8) 1_456 ?
P1 O1 1.521(3) . ?
P1 O2 1.522(3) 2_566 ?
P1 O3 1.546(3) . ?
P1 O4 1.566(3) . ?
P1 Ba1 3.5575(11) 2_665 ?
P2 O5 1.512(3) 1_545 ?
P2 O6 1.523(3) . ?
P2 O7 1.538(3) . ?
P2 O8 1.590(3) . ?
P2 Ba1 3.3940(10) 1_455 ?
B1 O9 1.445(5) . ?
B1 O3 1.475(5) 2_566 ?
B1 O8 1.478(5) . ?
B1 O4 1.489(5) . ?
O1 Fe1 2.140(3) 2_666 ?
O1 Ba1 2.932(3) 2_665 ?
O2 P1 1.522(3) 2_566 ?
O2 Ba1 2.741(3) 2_666 ?
O2 Ba1 3.020(3) 1_456 ?
O3 B1 1.475(5) 2_566 ?
O5 P2 1.512(3) 1_565 ?
O5 Fe1 2.140(3) 2_566 ?
O5 Ba1 2.774(3) 2_665 ?
O6 Fe1 2.137(3) 2_656 ?
O7 Fe1 2.098(3) 1_554 ?
O7 Ba1 2.842(3) 1_455 ?
O8 Ba1 2.995(3) 1_455 ?
